data_1562832
loop_
_publ_author_name
'Kangas, Michael J.'
'Treadwell, LaRico J.'
'Haldolaarachchige, Neel'
'McAlpin, Jacob D.'
'Young, David P.'
'Chan, Julia Y.'

_publ_section_title
;
 Magnetic and electrical properties of flux grown single crystals of
 Ln6M4Al43 (Ln=Gd, Yb; M=Cr, Mo, W)
;
_journal_name_full 'Journal of Solid State Chemistry'
_journal_page_first 523
_journal_page_last 531
_journal_paper_doi 10.1016/j.jssc.2012.08.022
_journal_volume 197
_journal_year 2013
_chemical_formula_moiety 'Al42.76 Gd6 W4.24'
_chemical_formula_sum 'Al42.76 Gd6 W4.24'
_chemical_formula_weight 2876.69
_space_group_IT_number 193
_space_group_name_Hall '-P 6c 2'
_space_group_name_H-M_alt 'P 63/m c m'
_symmetry_cell_setting hexagonal
_symmetry_space_group_name_Hall '-P 6c 2'
_symmetry_space_group_name_H-M 'P 63/m c m'
_atom_sites_solution_primary direct
_atom_sites_solution_secondary difmap
_audit_creation_method SHELXL-97
_cell_angle_alpha 90.00
_cell_angle_beta 90.00
_cell_angle_gamma 120.00
_cell_formula_units_Z 2
_cell_length_a 11.0243(10)
_cell_length_b 11.0243(10)
_cell_length_c 17.7782(19)
_cell_measurement_reflns_used 3663
_cell_measurement_temperature 293(2)
_cell_measurement_theta_max 30.034
_cell_measurement_theta_min 0.998
_cell_volume 1871.2(3)
_computing_cell_refinement 'Denzo and Scalepack (Otwinski & Minor, 1997)'
_computing_data_collection 'Collect (Nonius 1999)'
_computing_data_reduction 'Denzo and Scalepack (Otwinski & Minor, 1997)'
_computing_molecular_graphics 'Crystal Maker'
_computing_publication_material Publcif
_computing_structure_refinement 'SHELXL-97 (Sheldrick, 2008)'
_computing_structure_solution '(Direct Methods, SIR97)'
_diffrn_ambient_temperature 293(2)
_diffrn_measured_fraction_theta_full 1.000
_diffrn_measured_fraction_theta_max 1.000
_diffrn_measurement_device_type 'Nonius Kappa CCD'
_diffrn_measurement_method '\w and \f scans'
_diffrn_radiation_monochromator graphite
_diffrn_radiation_source 'fine-focus sealed tube'
_diffrn_radiation_type MoK\a
_diffrn_radiation_wavelength 0.71073
_diffrn_reflns_av_R_equivalents 0.0349
_diffrn_reflns_av_sigmaI/netI 0.0205
_diffrn_reflns_limit_h_max 15
_diffrn_reflns_limit_h_min -15
_diffrn_reflns_limit_k_max 12
_diffrn_reflns_limit_k_min -12
_diffrn_reflns_limit_l_max 24
_diffrn_reflns_limit_l_min -18
_diffrn_reflns_number 6054
_diffrn_reflns_theta_full 30.01
_diffrn_reflns_theta_max 30.01
_diffrn_reflns_theta_min 2.13
_exptl_absorpt_coefficient_mu 24.461
_exptl_absorpt_correction_T_max 0.2450
_exptl_absorpt_correction_T_min 0.2450
_exptl_absorpt_correction_type multi-scan
_exptl_absorpt_process_details 'HKL scalepack(Otwinski & Minor 1997)'
_exptl_crystal_colour silver
_exptl_crystal_density_diffrn 5.106
_exptl_crystal_density_method 'not measured'
_exptl_crystal_description fragment
_exptl_crystal_F_000 2507
_exptl_crystal_size_max 0.08
_exptl_crystal_size_mid 0.08
_exptl_crystal_size_min 0.08
_refine_diff_density_max 1.477
_refine_diff_density_min -1.776
_refine_diff_density_rms 0.290
_refine_ls_extinction_coef 0.00056(5)
_refine_ls_extinction_expression Fc^*^=kFc[1+0.001xFc^2^\l^3^/sin(2\q)]^-1/4^
_refine_ls_extinction_method SHELXL
_refine_ls_goodness_of_fit_ref 1.215
_refine_ls_matrix_type full
_refine_ls_number_parameters 54
_refine_ls_number_reflns 1026
_refine_ls_number_restraints 0
_refine_ls_restrained_S_all 1.215
_refine_ls_R_factor_all 0.0255
_refine_ls_R_factor_gt 0.0221
_refine_ls_shift/su_max 0.000
_refine_ls_shift/su_mean 0.000
_refine_ls_structure_factor_coef Fsqd
_refine_ls_weighting_details 'calc w=1/[\s^2^(Fo^2^)+(0.0226P)^2^+25.5395P] where P=(Fo^2^+2Fc^2^)/3'
_refine_ls_weighting_scheme calc
_refine_ls_wR_factor_gt 0.0522
_refine_ls_wR_factor_ref 0.0616
_reflns_number_gt 955
_reflns_number_total 1026
_reflns_threshold_expression >2\s(I)
_cod_data_source_file JSSC-2013-197-523.cif
_cod_data_source_block Gd6W4Al43
_cod_depositor_comments
;
The following automatic conversions were performed:

data item '_symmetry_cell_setting' value 'Hexagonal' was changed to
'hexagonal' in accordance with the built-in table derived from the
CIF Core dictionary named 'cif_core.dic' version 2.4.5 last updated
on 2014-11-21.

Automatic conversion script
Id: cif_fix_values 8369 2020-08-20 11:38:08Z andrius 
;
_cod_database_code 1562832

loop_
_symmetry_equiv_pos_as_xyz
'x, y, z'
'-x, -y, z+1/2'
'-y, x-y, z'
'-x+y, -x, z'
'x-y, x, z+1/2'
'y, -x+y, z+1/2'
'x-y, -y, -z+1/2'
'-x, -x+y, -z+1/2'
'y, x, -z+1/2'
'-y, -x, -z'
'x, x-y, -z'
'-x+y, y, -z'
'-x, -y, -z'
'x, y, -z-1/2'
'y, -x+y, -z'
'x-y, x, -z'
'-x+y, -x, -z-1/2'
'-y, x-y, -z-1/2'
'-x+y, y, z-1/2'
'x, x-y, z-1/2'
'-y, -x, z-1/2'
'y, x, z'
'-x, -x+y, z'
'x-y, -y, z'

loop_
_atom_site_label
_atom_site_type_symbol
_atom_site_fract_x
_atom_site_fract_y
_atom_site_fract_z
_atom_site_U_iso_or_equiv
_atom_site_adp_type
_atom_site_occupancy
_atom_site_symmetry_multiplicity
_atom_site_calc_flag
_atom_site_refinement_flags
_atom_site_disorder_assembly
_atom_site_disorder_group
Gd1 Gd 0.53076(4) 0.0000 0.09535(2) 0.00961(12) Uani 1 2 d S . .
W2 W 0.0000 0.0000 0.0000 0.00648(16) Uani 1 12 d S . .
W1 W 0.73173(4) 0.0000 0.2500 0.00620(12) Uani 1 4 d S . .
Al1 Al 0.15864(19) 0.39462(18) 0.16372(10) 0.0111(3) Uani 1 1 d . . .
Al2 Al 0.1605(2) 0.0000 0.61382(14) 0.0101(5) Uani 1 2 d S . .
Al3 Al 0.2537(2) 0.0000 0.03015(15) 0.0100(5) Uani 1 2 d S . .
Al4 Al 0.1469(3) 0.5962(3) 0.2500 0.0107(5) Uani 1 2 d S . .
Al5 Al 0.24714(13) 0.4943(3) 0.0000 0.0118(5) Uani 1 2 d S . .
Al6 Al 0.3333 0.6667 0.12831(13) 0.0123(7) Uani 0.939(3) 3 d SP . .
W3 W 0.3333 0.6667 0.12831(13) 0.0123(7) Uani 0.061(3) 3 d SP . .
Al7 Al 0.1486(3) 0.0000 0.2500 0.0096(6) Uani 1 4 d S . .

loop_
_atom_site_aniso_label
_atom_site_aniso_U_11
_atom_site_aniso_U_22
_atom_site_aniso_U_33
_atom_site_aniso_U_23
_atom_site_aniso_U_13
_atom_site_aniso_U_12
Gd1 0.01024(16) 0.00885(19) 0.0093(2) 0.000 0.00152(11) 0.00443(10)
W2 0.0066(2) 0.0066(2) 0.0062(3) 0.000 0.000 0.00331(10)
W1 0.00579(16) 0.0056(2) 0.0071(2) 0.000 0.000 0.00281(10)
Al1 0.0129(8) 0.0082(8) 0.0130(8) -0.0001(6) -0.0026(6) 0.0059(6)
Al2 0.0115(8) 0.0106(11) 0.0081(11) 0.000 -0.0028(8) 0.0053(5)
Al3 0.0090(8) 0.0111(11) 0.0107(11) 0.000 0.0000(8) 0.0056(5)
Al4 0.0149(12) 0.0124(12) 0.0093(11) 0.000 0.000 0.0101(10)
Al5 0.0099(8) 0.0097(11) 0.0157(12) 0.000 -0.0010(8) 0.0049(5)
Al6 0.0097(8) 0.0097(8) 0.0173(13) 0.000 0.000 0.0049(4)
W3 0.0097(8) 0.0097(8) 0.0173(13) 0.000 0.000 0.0049(4)
Al7 0.0101(11) 0.0058(14) 0.0116(16) 0.000 0.000 0.0029(7)

loop_
_atom_type_symbol
_atom_type_description
_atom_type_scat_dispersion_real
_atom_type_scat_dispersion_imag
_atom_type_scat_source
Gd Gd -0.1653 3.9035 'International Tables Vol C Tables 4.2.6.8 and 6.1.1.4'
W W -0.8490 6.8722 'International Tables Vol C Tables 4.2.6.8 and 6.1.1.4'
Al Al 0.0645 0.0514 'International Tables Vol C Tables 4.2.6.8 and 6.1.1.4'

loop_
_geom_angle_atom_site_label_1
_geom_angle_atom_site_label_2
_geom_angle_atom_site_label_3
_geom_angle
_geom_angle_site_symmetry_1
_geom_angle_site_symmetry_3
Al1 Gd1 Al1 59.16(7) 4 22
Al1 Gd1 Al4 81.34(6) 4 9
Al1 Gd1 Al4 53.20(6) 22 9
Al1 Gd1 Al4 53.20(6) 4 4
Al1 Gd1 Al4 81.34(6) 22 4
Al4 Gd1 Al4 54.04(9) 9 4
Al1 Gd1 Al5 96.44(5) 4 3_655
Al1 Gd1 Al5 149.67(6) 22 3_655
Al4 Gd1 Al5 147.37(5) 9 3_655
Al4 Gd1 Al5 98.69(5) 4 3_655
Al1 Gd1 Al5 149.67(6) 4 16_655
Al1 Gd1 Al5 96.44(5) 22 16_655
Al4 Gd1 Al5 98.69(5) 9 16_655
Al4 Gd1 Al5 147.37(5) 4 16_655
Al5 Gd1 Al5 99.05(6) 3_655 16_655
Al1 Gd1 W3 109.32(4) 4 22
Al1 Gd1 W3 50.59(4) 22 22
Al4 Gd1 W3 52.58(6) 9 22
Al4 Gd1 W3 106.32(6) 4 22
Al5 Gd1 W3 151.52(5) 3_655 22
Al5 Gd1 W3 52.47(5) 16_655 22
Al1 Gd1 Al6 109.32(4) 4 22
Al1 Gd1 Al6 50.59(4) 22 22
Al4 Gd1 Al6 52.58(6) 9 22
Al4 Gd1 Al6 106.32(6) 4 22
Al5 Gd1 Al6 151.52(5) 3_655 22
Al5 Gd1 Al6 52.47(5) 16_655 22
W3 Gd1 Al6 0.00(8) 22 22
Al1 Gd1 W3 50.59(4) 4 1_545
Al1 Gd1 W3 109.32(4) 22 1_545
Al4 Gd1 W3 106.32(6) 9 1_545
Al4 Gd1 W3 52.58(6) 4 1_545
Al5 Gd1 W3 52.47(5) 3_655 1_545
Al5 Gd1 W3 151.52(5) 16_655 1_545
W3 Gd1 W3 155.98(7) 22 1_545
Al6 Gd1 W3 155.98(7) 22 1_545
Al1 Gd1 Al6 50.59(4) 4 1_545
Al1 Gd1 Al6 109.32(4) 22 1_545
Al4 Gd1 Al6 106.32(6) 9 1_545
Al4 Gd1 Al6 52.58(6) 4 1_545
Al5 Gd1 Al6 52.47(5) 3_655 1_545
Al5 Gd1 Al6 151.52(5) 16_655 1_545
W3 Gd1 Al6 155.98(7) 22 1_545
Al6 Gd1 Al6 155.98(7) 22 1_545
W3 Gd1 Al6 0.00(8) 1_545 1_545
Al1 Gd1 Al3 146.67(4) 4 13_655
Al1 Gd1 Al3 146.67(4) 22 13_655
Al4 Gd1 Al3 129.07(6) 9 13_655
Al4 Gd1 Al3 129.07(6) 4 13_655
Al5 Gd1 Al3 50.99(4) 3_655 13_655
Al5 Gd1 Al3 50.99(4) 16_655 13_655
W3 Gd1 Al3 101.49(3) 22 13_655
Al6 Gd1 Al3 101.49(3) 22 13_655
W3 Gd1 Al3 101.49(3) 1_545 13_655
Al6 Gd1 Al3 101.49(3) 1_545 13_655
Al1 Gd1 Al3 54.32(5) 4 .
Al1 Gd1 Al3 54.32(5) 22 .
Al4 Gd1 Al3 106.82(6) 9 .
Al4 Gd1 Al3 106.82(6) 4 .
Al5 Gd1 Al3 97.67(5) 3_655 .
Al5 Gd1 Al3 97.67(5) 16_655 .
W3 Gd1 Al3 88.077(19) 22 .
Al6 Gd1 Al3 88.077(19) 22 .
W3 Gd1 Al3 88.077(19) 1_545 .
Al6 Gd1 Al3 88.077(19) 1_545 .
Al3 Gd1 Al3 116.03(5) 13_655 .
Al2 W2 Al2 180.00(12) 17_556 5_554
Al2 W2 Al2 69.51(9) 17_556 18_556
Al2 W2 Al2 110.49(9) 5_554 18_556
Al2 W2 Al2 69.51(9) 17_556 14_556
Al2 W2 Al2 110.49(9) 5_554 14_556
Al2 W2 Al2 69.51(9) 18_556 14_556
Al2 W2 Al2 110.49(9) 17_556 2_554
Al2 W2 Al2 69.51(9) 5_554 2_554
Al2 W2 Al2 110.49(9) 18_556 2_554
Al2 W2 Al2 180.00(10) 14_556 2_554
Al2 W2 Al2 110.49(9) 17_556 6_554
Al2 W2 Al2 69.51(9) 5_554 6_554
Al2 W2 Al2 180.00(10) 18_556 6_554
Al2 W2 Al2 110.49(9) 14_556 6_554
Al2 W2 Al2 69.51(9) 2_554 6_554
Al2 W2 Al3 120.32(8) 17_556 16
Al2 W2 Al3 59.68(8) 5_554 16
Al2 W2 Al3 62.29(4) 18_556 16
Al2 W2 Al3 62.29(4) 14_556 16
Al2 W2 Al3 117.71(4) 2_554 16
Al2 W2 Al3 117.71(4) 6_554 16
Al2 W2 Al3 59.68(8) 17_556 4
Al2 W2 Al3 120.32(8) 5_554 4
Al2 W2 Al3 117.71(4) 18_556 4
Al2 W2 Al3 117.71(4) 14_556 4
Al2 W2 Al3 62.29(4) 2_554 4
Al2 W2 Al3 62.29(4) 6_554 4
Al3 W2 Al3 180.00(13) 16 4
Al2 W2 Al3 117.71(4) 17_556 .
Al2 W2 Al3 62.29(4) 5_554 .
Al2 W2 Al3 117.71(4) 18_556 .
Al2 W2 Al3 59.68(8) 14_556 .
Al2 W2 Al3 120.32(8) 2_554 .
Al2 W2 Al3 62.29(4) 6_554 .
Al3 W2 Al3 63.46(3) 16 .
Al3 W2 Al3 116.54(3) 4 .
Al2 W2 Al3 117.71(4) 17_556 3
Al2 W2 Al3 62.29(4) 5_554 3
Al2 W2 Al3 59.68(8) 18_556 3
Al2 W2 Al3 117.71(4) 14_556 3
Al2 W2 Al3 62.29(4) 2_554 3
Al2 W2 Al3 120.32(8) 6_554 3
Al3 W2 Al3 63.46(3) 16 3
Al3 W2 Al3 116.54(3) 4 3
Al3 W2 Al3 116.54(3) . 3
Al2 W2 Al3 62.29(4) 17_556 15
Al2 W2 Al3 117.71(4) 5_554 15
Al2 W2 Al3 120.32(8) 18_556 15
Al2 W2 Al3 62.29(4) 14_556 15
Al2 W2 Al3 117.71(4) 2_554 15
Al2 W2 Al3 59.68(8) 6_554 15
Al3 W2 Al3 116.54(3) 16 15
Al3 W2 Al3 63.46(3) 4 15
Al3 W2 Al3 63.46(3) . 15
Al3 W2 Al3 180.00(11) 3 15
Al2 W2 Al3 62.29(4) 17_556 13
Al2 W2 Al3 117.71(4) 5_554 13
Al2 W2 Al3 62.29(4) 18_556 13
Al2 W2 Al3 120.32(8) 14_556 13
Al2 W2 Al3 59.68(8) 2_554 13
Al2 W2 Al3 117.71(4) 6_554 13
Al3 W2 Al3 116.54(3) 16 13
Al3 W2 Al3 63.46(3) 4 13
Al3 W2 Al3 180.00(11) . 13
Al3 W2 Al3 63.46(3) 3 13
Al3 W2 Al3 116.54(3) 15 13
Al7 W1 Al7 67.12(16) 3_655 4_655
Al7 W1 Al2 68.46(5) 3_655 13_656
Al7 W1 Al2 68.46(5) 4_655 13_656
Al7 W1 Al2 68.46(5) 3_655 2_654
Al7 W1 Al2 68.46(5) 4_655 2_654
Al2 W1 Al2 127.73(11) 13_656 2_654
Al7 W1 Al4 177.78(10) 3_655 4
Al7 W1 Al4 115.10(10) 4_655 4
Al2 W1 Al4 112.10(5) 13_656 4
Al2 W1 Al4 112.10(5) 2_654 4
Al7 W1 Al4 115.10(10) 3_655 9
Al7 W1 Al4 177.78(10) 4_655 9
Al2 W1 Al4 112.10(5) 13_656 9
Al2 W1 Al4 112.10(5) 2_654 9
Al4 W1 Al4 62.68(11) 4 9
Al7 W1 Al1 119.00(7) 3_655 3_655
Al7 W1 Al1 64.63(7) 4_655 3_655
Al2 W1 Al1 121.32(4) 13_656 3_655
Al2 W1 Al1 60.66(4) 2_654 3_655
Al4 W1 Al1 62.71(6) 4 3_655
Al4 W1 Al1 113.63(6) 9 3_655
Al7 W1 Al1 64.63(7) 3_655 8_655
Al7 W1 Al1 119.00(7) 4_655 8_655
Al2 W1 Al1 60.66(4) 13_656 8_655
Al2 W1 Al1 121.32(4) 2_654 8_655
Al4 W1 Al1 113.63(6) 4 8_655
Al4 W1 Al1 62.71(6) 9 8_655
Al1 W1 Al1 176.12(8) 3_655 8_655
Al7 W1 Al1 64.63(7) 3_655 23_655
Al7 W1 Al1 119.00(7) 4_655 23_655
Al2 W1 Al1 121.32(4) 13_656 23_655
Al2 W1 Al1 60.66(4) 2_654 23_655
Al4 W1 Al1 113.63(6) 4 23_655
Al4 W1 Al1 62.71(6) 9 23_655
Al1 W1 Al1 111.41(8) 3_655 23_655
Al1 W1 Al1 68.45(8) 8_655 23_655
Al7 W1 Al1 119.00(7) 3_655 18_656
Al7 W1 Al1 64.63(7) 4_655 18_656
Al2 W1 Al1 60.66(4) 13_656 18_656
Al2 W1 Al1 121.32(4) 2_654 18_656
Al4 W1 Al1 62.71(6) 4 18_656
Al4 W1 Al1 113.63(6) 9 18_656
Al1 W1 Al1 68.45(8) 3_655 18_656
Al1 W1 Al1 111.41(8) 8_655 18_656
Al1 W1 Al1 176.12(8) 23_655 18_656
Al7 W1 Gd1 121.53(3) 3_655 .
Al7 W1 Gd1 121.53(3) 4_655 .
Al2 W1 Gd1 167.27(6) 13_656 .
Al2 W1 Gd1 65.00(6) 2_654 .
Al4 W1 Gd1 57.59(2) 4 .
Al4 W1 Gd1 57.59(2) 9 .
Al1 W1 Gd1 62.67(4) 3_655 .
Al1 W1 Gd1 114.63(4) 8_655 .
Al1 W1 Gd1 62.67(4) 23_655 .
Al1 W1 Gd1 114.63(4) 18_656 .
Al7 W1 Gd1 121.53(3) 3_655 14_556
Al7 W1 Gd1 121.53(3) 4_655 14_556
Al2 W1 Gd1 65.00(6) 13_656 14_556
Al2 W1 Gd1 167.27(6) 2_654 14_556
Al4 W1 Gd1 57.59(2) 4 14_556
Al4 W1 Gd1 57.59(2) 9 14_556
Al1 W1 Gd1 114.63(4) 3_655 14_556
Al1 W1 Gd1 62.67(4) 8_655 14_556
Al1 W1 Gd1 114.63(4) 23_655 14_556
Al1 W1 Gd1 62.67(4) 18_656 14_556
Gd1 W1 Gd1 102.272(18) . 14_556
Al6 Al1 W1 116.44(7) . 4_665
Al6 Al1 Al2 129.23(9) . 5_554
W1 Al1 Al2 59.12(6) 4_665 5_554
Al6 Al1 Al4 61.97(7) . .
W1 Al1 Al4 108.08(7) 4_665 .
Al2 Al1 Al4 164.93(9) 5_554 .
Al6 Al1 Al4 61.12(7) . 3_665
W1 Al1 Al4 58.12(6) 4_665 3_665
Al2 Al1 Al4 107.12(9) 5_554 3_665
Al4 Al1 Al4 67.83(11) . 3_665
Al6 Al1 Al7 160.67(9) . 3
W1 Al1 Al7 54.93(5) 4_665 3
Al2 Al1 Al7 64.22(8) 5_554 3
Al4 Al1 Al7 102.44(9) . 3
Al4 Al1 Al7 103.53(7) 3_665 3
Al6 Al1 Al3 107.94(9) . 3
W1 Al1 Al3 119.33(8) 4_665 3
Al2 Al1 Al3 61.06(7) 5_554 3
Al4 Al1 Al3 129.01(9) . 3
Al4 Al1 Al3 155.45(9) 3_665 3
Al7 Al1 Al3 90.69(7) 3 3
Al6 Al1 Gd1 68.26(4) . 3
W1 Al1 Gd1 168.31(7) 4_665 3
Al2 Al1 Gd1 127.40(8) 5_554 3
Al4 Al1 Gd1 63.77(5) . 3
Al4 Al1 Gd1 121.56(8) 3_665 3
Al7 Al1 Gd1 116.93(7) 3 3
Al3 Al1 Gd1 66.35(6) 3 3
Al6 Al1 Gd1 64.33(4) . 4_665
W1 Al1 Gd1 70.58(4) 4_665 4_665
Al2 Al1 Gd1 67.84(6) 5_554 4_665
Al4 Al1 Gd1 117.48(8) . 4_665
Al4 Al1 Gd1 59.62(5) 3_665 4_665
Al7 Al1 Gd1 120.07(8) 3 4_665
Al3 Al1 Gd1 95.96(6) 3 4_665
Gd1 Al1 Gd1 120.16(6) 3 4_665
W2 Al2 W1 164.97(11) 2 13_656
W2 Al2 Al1 123.47(6) 2 6
W1 Al2 Al1 60.22(6) 13_656 6
W2 Al2 Al1 123.47(6) 2 20_556
W1 Al2 Al1 60.22(6) 13_656 20_556
Al1 Al2 Al1 110.69(11) 6 20_556
W2 Al2 Al3 63.03(7) 2 14_556
W1 Al2 Al3 132.00(11) 13_656 14_556
Al1 Al2 Al3 97.27(8) 6 14_556
Al1 Al2 Al3 97.27(8) 20_556 14_556
W2 Al2 Al3 61.58(6) 2 6
W1 Al2 Al3 121.53(7) 13_656 6
Al1 Al2 Al3 157.46(11) 6 6
Al1 Al2 Al3 62.20(6) 20_556 6
Al3 Al2 Al3 64.32(6) 14_556 6
W2 Al2 Al3 61.58(6) 2 5
W1 Al2 Al3 121.53(7) 13_656 5
Al1 Al2 Al3 62.20(6) 6 5
Al1 Al2 Al3 157.46(11) 20_556 5
Al3 Al2 Al3 64.32(6) 14_556 5
Al3 Al2 Al3 115.33(13) 6 5
W2 Al2 Al7 113.83(8) 2 16_556
W1 Al2 Al7 53.68(4) 13_656 16_556
Al1 Al2 Al7 59.43(8) 6 16_556
Al1 Al2 Al7 106.21(9) 20_556 16_556
Al3 Al2 Al7 151.39(7) 14_556 16_556
Al3 Al2 Al7 141.92(11) 6 16_556
Al3 Al2 Al7 88.74(7) 5 16_556
W2 Al2 Al7 113.83(8) 2 15_556
W1 Al2 Al7 53.68(4) 13_656 15_556
Al1 Al2 Al7 106.21(9) 6 15_556
Al1 Al2 Al7 59.43(8) 20_556 15_556
Al3 Al2 Al7 151.39(6) 14_556 15_556
Al3 Al2 Al7 88.74(7) 6 15_556
Al3 Al2 Al7 141.92(11) 5 15_556
Al7 Al2 Al7 57.22(13) 16_556 15_556
W2 Al2 Gd1 125.66(9) 2 2_655
W1 Al2 Gd1 69.37(6) 13_656 2_655
Al1 Al2 Gd1 64.27(6) 6 2_655
Al1 Al2 Gd1 64.27(6) 20_556 2_655
Al3 Al2 Gd1 62.63(7) 14_556 2_655
Al3 Al2 Gd1 94.54(6) 6 2_655
Al3 Al2 Gd1 94.54(6) 5 2_655
Al7 Al2 Gd1 113.44(8) 16_556 2_655
Al7 Al2 Gd1 113.44(8) 15_556 2_655
Al5 Al3 Al5 118.73(10) 15 4
Al5 Al3 Al2 89.65(7) 15 14_556
Al5 Al3 Al2 89.65(7) 4 14_556
Al5 Al3 W2 115.17(6) 15 .
Al5 Al3 W2 115.17(6) 4 .
Al2 Al3 W2 57.29(7) 14_556 .
Al5 Al3 Al2 87.44(6) 15 5_554
Al5 Al3 Al2 151.08(9) 4 5_554
Al2 Al3 Al2 103.49(10) 14_556 5_554
W2 Al3 Al2 56.13(6) . 5_554
Al5 Al3 Al2 151.08(9) 15 6_554
Al5 Al3 Al2 87.44(6) 4 6_554
Al2 Al3 Al2 103.49(10) 14_556 6_554
W2 Al3 Al2 56.13(6) . 6_554
Al2 Al3 Al2 64.64(12) 5_554 6_554
Al5 Al3 Al1 66.42(5) 15 22
Al5 Al3 Al1 119.98(9) 4 22
Al2 Al3 Al1 147.99(5) 14_556 22
W2 Al3 Al1 112.62(8) . 22
Al2 Al3 Al1 56.74(7) 5_554 22
Al2 Al3 Al1 90.61(9) 6_554 22
Al5 Al3 Al1 119.98(9) 15 4
Al5 Al3 Al1 66.42(5) 4 4
Al2 Al3 Al1 147.99(5) 14_556 4
W2 Al3 Al1 112.62(8) . 4
Al2 Al3 Al1 90.61(9) 5_554 4
Al2 Al3 Al1 56.74(7) 6_554 4
Al1 Al3 Al1 63.03(9) 22 4
Al5 Al3 Al3 147.73(15) 15 15
Al5 Al3 Al3 56.90(6) 4 15
Al2 Al3 Al3 59.60(8) 14_556 15
W2 Al3 Al3 58.271(16) . 15
Al2 Al3 Al3 107.86(7) 5_554 15
Al2 Al3 Al3 56.09(7) 6_554 15
Al1 Al3 Al3 145.65(13) 22 15
Al1 Al3 Al3 88.86(8) 4 15
Al5 Al3 Al3 56.90(6) 15 16
Al5 Al3 Al3 147.73(15) 4 16
Al2 Al3 Al3 59.60(8) 14_556 16
W2 Al3 Al3 58.271(16) . 16
Al2 Al3 Al3 56.09(7) 5_554 16
Al2 Al3 Al3 107.86(7) 6_554 16
Al1 Al3 Al3 88.86(8) 22 16
Al1 Al3 Al3 145.65(13) 4 16
Al3 Al3 Al3 107.93(10) 15 16
Al5 Al3 Gd1 61.52(5) 15 13_655
Al5 Al3 Gd1 61.52(5) 4 13_655
Al2 Al3 Gd1 68.67(8) 14_556 13_655
W2 Al3 Gd1 125.96(9) . 13_655
Al2 Al3 Gd1 147.30(6) 5_554 13_655
Al2 Al3 Gd1 147.30(6) 6_554 13_655
Al1 Al3 Gd1 112.95(7) 22 13_655
Al1 Al3 Gd1 112.95(7) 4 13_655
Al3 Al3 Gd1 95.47(9) 15 13_655
Al3 Al3 Gd1 95.47(9) 16 13_655
Al5 Al3 Gd1 68.25(6) 15 .
Al5 Al3 Gd1 68.25(6) 4 .
Al2 Al3 Gd1 132.64(10) 14_556 .
W2 Al3 Gd1 170.07(10) . .
Al2 Al3 Gd1 116.07(9) 5_554 .
Al2 Al3 Gd1 116.07(9) 6_554 .
Al1 Al3 Gd1 59.33(6) 22 .
Al1 Al3 Gd1 59.33(6) 4 .
Al3 Al3 Gd1 124.298(10) 15 .
Al3 Al3 Gd1 124.298(10) 16 .
Gd1 Al3 Gd1 63.97(5) 13_655 .
W1 Al4 Al1 136.88(8) 3 .
W1 Al4 Al1 136.88(8) 3 14_556
Al1 Al4 Al1 67.63(9) . 14_556
W1 Al4 Al4 58.66(6) 3 8
Al1 Al4 Al4 92.33(7) . 8
Al1 Al4 Al4 92.33(7) 14_556 8
W1 Al4 W3 113.91(6) 3 14_556
Al1 Al4 W3 109.16(9) . 14_556
Al1 Al4 W3 58.14(5) 14_556 14_556
Al4 Al4 W3 129.25(5) 8 14_556
W1 Al4 Al6 113.91(6) 3 14_556
Al1 Al4 Al6 109.16(9) . 14_556
Al1 Al4 Al6 58.14(5) 14_556 14_556
Al4 Al4 Al6 129.25(5) 8 14_556
W3 Al4 Al6 0.00(6) 14_556 14_556
W1 Al4 Al6 113.91(6) 3 .
Al1 Al4 Al6 58.14(5) . .
Al1 Al4 Al6 109.16(9) 14_556 .
Al4 Al4 Al6 129.25(5) 8 .
W3 Al4 Al6 100.56(10) 14_556 .
Al6 Al4 Al6 100.56(10) 14_556 .
W1 Al4 Al1 59.17(6) 3 17_566
Al1 Al4 Al1 160.12(12) . 17_566
Al1 Al4 Al1 109.60(8) 14_556 17_566
Al4 Al4 Al1 107.53(6) 8 17_566
W3 Al4 Al1 57.40(5) 14_556 17_566
Al6 Al4 Al1 57.40(5) 14_556 17_566
Al6 Al4 Al1 107.30(10) . 17_566
W1 Al4 Al1 59.17(6) 3 4_565
Al1 Al4 Al1 109.60(8) . 4_565
Al1 Al4 Al1 160.12(12) 14_556 4_565
Al4 Al4 Al1 107.53(6) 8 4_565
W3 Al4 Al1 107.30(10) 14_556 4_565
Al6 Al4 Al1 107.30(10) 14_556 4_565
Al6 Al4 Al1 57.40(5) . 4_565
Al1 Al4 Al1 65.84(9) 17_566 4_565
W1 Al4 Gd1 74.89(5) 3 3
Al1 Al4 Gd1 63.03(5) . 3
Al1 Al4 Gd1 122.52(9) 14_556 3
Al4 Al4 Gd1 62.98(4) 8 3
W3 Al4 Gd1 167.13(9) 14_556 3
Al6 Al4 Gd1 167.13(9) 14_556 3
Al6 Al4 Gd1 66.74(3) . 3
Al1 Al4 Gd1 126.76(9) 17_566 3
Al1 Al4 Gd1 68.32(5) 4_565 3
W1 Al4 Gd1 74.89(5) 3 18_556
Al1 Al4 Gd1 122.52(9) . 18_556
Al1 Al4 Gd1 63.03(5) 14_556 18_556
Al4 Al4 Gd1 62.98(4) 8 18_556
W3 Al4 Gd1 66.74(3) 14_556 18_556
Al6 Al4 Gd1 66.74(3) 14_556 18_556
Al6 Al4 Gd1 167.13(9) . 18_556
Al1 Al4 Gd1 68.32(5) 17_566 18_556
Al1 Al4 Gd1 126.76(9) 4_565 18_556
Gd1 Al4 Gd1 125.85(9) 3 18_556
Al3 Al5 Al3 66.20(11) 3 16
Al3 Al5 Al6 109.37(6) 3 .
Al3 Al5 Al6 130.44(6) 16 .
Al3 Al5 W3 130.44(6) 3 10_665
Al3 Al5 W3 109.37(6) 16 10_665
Al6 Al5 W3 108.38(10) . 10_665
Al3 Al5 Al6 130.44(6) 3 10_665
Al3 Al5 Al6 109.37(6) 16 10_665
Al6 Al5 Al6 108.38(10) . 10_665
W3 Al5 Al6 0.00(6) 10_665 10_665
Al3 Al5 Al5 168.65(6) 3 3_665
Al3 Al5 Al5 118.07(5) 16 3_665
Al6 Al5 Al5 59.55(4) . 3_665
W3 Al5 Al5 59.55(4) 10_665 3_665
Al6 Al5 Al5 59.55(4) 10_665 3_665
Al3 Al5 Al5 118.07(5) 3 4_565
Al3 Al5 Al5 168.65(6) 16 4_565
Al6 Al5 Al5 59.55(4) . 4_565
W3 Al5 Al5 59.55(4) 10_665 4_565
Al6 Al5 Al5 59.55(4) 10_665 4_565
Al5 Al5 Al5 60.0 3_665 4_565
Al3 Al5 Gd1 67.48(5) 3 15_565
Al3 Al5 Gd1 104.70(7) 16 15_565
Al6 Al5 Gd1 119.23(4) . 15_565
W3 Al5 Gd1 66.539(19) 10_665 15_565
Al6 Al5 Gd1 66.539(19) 10_665 15_565
Al5 Al5 Gd1 118.93(4) 3_665 15_565
Al5 Al5 Gd1 69.50(4) 4_565 15_565
Al3 Al5 Gd1 104.70(7) 3 4_665
Al3 Al5 Gd1 67.48(5) 16 4_665
Al6 Al5 Gd1 66.540(19) . 4_665
W3 Al5 Gd1 119.23(4) 10_665 4_665
Al6 Al5 Gd1 119.23(4) 10_665 4_665
Al5 Al5 Gd1 69.50(4) 3_665 4_665
Al5 Al5 Gd1 118.93(4) 4_565 4_665
Gd1 Al5 Gd1 171.16(9) 15_565 4_665
Al3 Al5 Gd1 63.22(5) 3 3
Al3 Al5 Gd1 128.48(9) 16 3
Al6 Al5 Gd1 62.329(18) . 3
W3 Al5 Gd1 110.15(5) 10_665 3
Al6 Al5 Gd1 110.15(5) 10_665 3
Al5 Al5 Gd1 109.97(4) 3_665 3
Al5 Al5 Gd1 58.73(4) 4_565 3
Gd1 Al5 Gd1 64.072(14) 15_565 3
Gd1 Al5 Gd1 116.939(14) 4_665 3
Al3 Al5 Gd1 128.48(9) 3 16
Al3 Al5 Gd1 63.22(5) 16 16
Al6 Al5 Gd1 110.15(5) . 16
W3 Al5 Gd1 62.329(18) 10_665 16
Al6 Al5 Gd1 62.329(18) 10_665 16
Al5 Al5 Gd1 58.73(4) 3_665 16
Al5 Al5 Gd1 109.97(4) 4_565 16
Gd1 Al5 Gd1 116.939(14) 15_565 16
Gd1 Al5 Gd1 64.072(14) 4_665 16
Gd1 Al5 Gd1 168.24(8) 3 16
Al1 Al6 Al1 114.76(5) 4_565 .
Al1 Al6 Al1 114.76(5) 4_565 3_665
Al1 Al6 Al1 114.76(5) . 3_665
Al1 Al6 Al4 59.89(7) 4_565 4_565
Al1 Al6 Al4 116.26(10) . 4_565
Al1 Al6 Al4 61.48(7) 3_665 4_565
Al1 Al6 Al4 61.48(7) 4_565 .
Al1 Al6 Al4 59.89(7) . .
Al1 Al6 Al4 116.26(10) 3_665 .
Al4 Al6 Al4 67.20(8) 4_565 .
Al1 Al6 Al4 116.26(10) 4_565 3_665
Al1 Al6 Al4 61.48(7) . 3_665
Al1 Al6 Al4 59.89(7) 3_665 3_665
Al4 Al6 Al4 67.20(8) 4_565 3_665
Al4 Al6 Al4 67.20(8) . 3_665
Al1 Al6 Al5 68.11(6) 4_565 4_565
Al1 Al6 Al5 112.93(6) . 4_565
Al1 Al6 Al5 123.31(7) 3_665 4_565
Al4 Al6 Al5 118.94(6) 4_565 4_565
Al4 Al6 Al5 113.17(6) . 4_565
Al4 Al6 Al5 173.72(6) 3_665 4_565
Al1 Al6 Al5 123.31(7) 4_565 .
Al1 Al6 Al5 68.11(6) . .
Al1 Al6 Al5 112.93(6) 3_665 .
Al4 Al6 Al5 173.72(6) 4_565 .
Al4 Al6 Al5 118.94(6) . .
Al4 Al6 Al5 113.17(6) 3_665 .
Al5 Al6 Al5 60.89(8) 4_565 .
Al1 Al6 Al5 112.93(6) 4_565 3_665
Al1 Al6 Al5 123.31(7) . 3_665
Al1 Al6 Al5 68.11(6) 3_665 3_665
Al4 Al6 Al5 113.17(6) 4_565 3_665
Al4 Al6 Al5 173.72(6) . 3_665
Al4 Al6 Al5 118.94(6) 3_665 3_665
Al5 Al6 Al5 60.89(8) 4_565 3_665
Al5 Al6 Al5 60.89(8) . 3_665
Al1 Al6 Gd1 67.12(4) 4_565 3
Al1 Al6 Gd1 61.15(4) . 3
Al1 Al6 Gd1 175.58(7) 3_665 3
Al4 Al6 Gd1 118.11(6) 4_565 3
Al4 Al6 Gd1 60.68(4) . 3
Al4 Al6 Gd1 115.73(6) 3_665 3
Al5 Al6 Gd1 60.99(3) 4_565 3
Al5 Al6 Gd1 67.71(3) . 3
Al5 Al6 Gd1 115.23(8) 3_665 3
Al1 Al6 Gd1 61.15(4) 4_565 1_565
Al1 Al6 Gd1 175.58(7) . 1_565
Al1 Al6 Gd1 67.12(4) 3_665 1_565
Al4 Al6 Gd1 60.68(4) 4_565 1_565
Al4 Al6 Gd1 115.73(6) . 1_565
Al4 Al6 Gd1 118.11(6) 3_665 1_565
Al5 Al6 Gd1 67.71(3) 4_565 1_565
Al5 Al6 Gd1 115.23(8) . 1_565
Al5 Al6 Gd1 60.99(3) 3_665 1_565
Gd1 Al6 Gd1 116.83(2) 3 1_565
Al1 Al6 Gd1 175.58(7) 4_565 4_665
Al1 Al6 Gd1 67.12(4) . 4_665
Al1 Al6 Gd1 61.15(4) 3_665 4_665
Al4 Al6 Gd1 115.73(6) 4_565 4_665
Al4 Al6 Gd1 118.11(6) . 4_665
Al4 Al6 Gd1 60.68(4) 3_665 4_665
Al5 Al6 Gd1 115.23(8) 4_565 4_665
Al5 Al6 Gd1 60.99(3) . 4_665
Al5 Al6 Gd1 67.71(3) 3_665 4_665
Gd1 Al6 Gd1 116.83(2) 3 4_665
Gd1 Al6 Gd1 116.83(2) 1_565 4_665
W1 Al7 W1 172.88(16) 4_665 3_545
W1 Al7 Al1 60.44(5) 4_665 9
W1 Al7 Al1 125.02(9) 3_545 9
W1 Al7 Al1 60.44(5) 4_665 22
W1 Al7 Al1 125.02(9) 3_545 22
Al1 Al7 Al1 65.57(10) 9 22
W1 Al7 Al1 125.02(9) 4_665 4
W1 Al7 Al1 60.44(5) 3_545 4
Al1 Al7 Al1 99.10(13) 9 4
Al1 Al7 Al1 64.64(9) 22 4
W1 Al7 Al1 125.02(9) 4_665 17_556
W1 Al7 Al1 60.44(5) 3_545 17_556
Al1 Al7 Al1 64.64(9) 9 17_556
Al1 Al7 Al1 99.10(13) 22 17_556
Al1 Al7 Al1 65.57(10) 4 17_556
W1 Al7 Al7 116.44(8) 4_665 4
W1 Al7 Al7 56.44(8) 3_545 4
Al1 Al7 Al7 146.02(6) 9 4
Al1 Al7 Al7 146.02(6) 22 4
Al1 Al7 Al7 107.13(6) 4 4
Al1 Al7 Al7 107.13(6) 17_556 4
W1 Al7 Al7 56.44(8) 4_665 3
W1 Al7 Al7 116.44(8) 3_545 3
Al1 Al7 Al7 107.13(6) 9 3
Al1 Al7 Al7 107.13(6) 22 3
Al1 Al7 Al7 146.02(6) 4 3
Al1 Al7 Al7 146.02(6) 17_556 3
Al7 Al7 Al7 60.0 4 3
W1 Al7 Al2 120.03(6) 4_665 6_554
W1 Al7 Al2 57.86(5) 3_545 6_554
Al1 Al7 Al2 152.13(12) 9 6_554
Al1 Al7 Al2 89.94(5) 22 6_554
Al1 Al7 Al2 56.35(5) 4 6_554
Al1 Al7 Al2 109.32(7) 17_556 6_554
Al7 Al7 Al2 61.39(6) 4 6_554
Al7 Al7 Al2 92.20(7) 3 6_554
W1 Al7 Al2 57.86(5) 4_665 16_556
W1 Al7 Al2 120.03(6) 3_545 16_556
Al1 Al7 Al2 56.35(5) 9 16_556
Al1 Al7 Al2 109.32(7) 22 16_556
Al1 Al7 Al2 152.13(12) 4 16_556
Al1 Al7 Al2 89.94(5) 17_556 16_556
Al7 Al7 Al2 92.20(7) 4 16_556
Al7 Al7 Al2 61.39(6) 3 16_556
Al2 Al7 Al2 150.54(15) 6_554 16_556
W1 Al7 Al2 57.86(5) 4_665 5_554
W1 Al7 Al2 120.03(6) 3_545 5_554
Al1 Al7 Al2 109.32(7) 9 5_554
Al1 Al7 Al2 56.35(5) 22 5_554
Al1 Al7 Al2 89.94(5) 4 5_554
Al1 Al7 Al2 152.13(12) 17_556 5_554
Al7 Al7 Al2 92.20(7) 4 5_554
Al7 Al7 Al2 61.39(6) 3 5_554
Al2 Al7 Al2 62.30(9) 6_554 5_554
Al2 Al7 Al2 109.61(9) 16_556 5_554
W1 Al7 Al2 120.03(6) 4_665 15_556
W1 Al7 Al2 57.86(5) 3_545 15_556
Al1 Al7 Al2 89.94(5) 9 15_556
Al1 Al7 Al2 152.13(12) 22 15_556
Al1 Al7 Al2 109.32(7) 4 15_556
Al1 Al7 Al2 56.35(5) 17_556 15_556
Al7 Al7 Al2 61.39(6) 4 15_556
Al7 Al7 Al2 92.20(7) 3 15_556
Al2 Al7 Al2 109.61(9) 6_554 15_556
Al2 Al7 Al2 62.30(9) 16_556 15_556
Al2 Al7 Al2 150.54(15) 5_554 15_556

loop_
_geom_bond_atom_site_label_1
_geom_bond_atom_site_label_2
_geom_bond_distance
_geom_bond_site_symmetry_2
Gd1 Al1 3.0681(18) 4
Gd1 Al1 3.0681(18) 22
Gd1 Al4 3.0877(13) 9
Gd1 Al4 3.0877(13) 4
Gd1 Al5 3.1018(4) 3_655
Gd1 Al5 3.1018(4) 16_655
Gd1 W3 3.2536(5) 22
Gd1 Al6 3.2536(5) 22
Gd1 W3 3.2536(5) 1_545
Gd1 Al6 3.2536(5) 1_545
Gd1 Al3 3.260(3) 13_655
Gd1 Al3 3.267(2) .
W2 Al2 2.688(2) 17_556
W2 Al2 2.688(2) 5_554
W2 Al2 2.688(2) 18_556
W2 Al2 2.688(2) 14_556
W2 Al2 2.688(2) 2_554
W2 Al2 2.688(2) 6_554
W2 Al3 2.847(2) 16
W2 Al3 2.847(2) 4
W2 Al3 2.847(2) .
W2 Al3 2.847(2) 3
W2 Al3 2.847(2) 15
W2 Al3 2.847(2) 13
W1 Al7 2.5662(5) 3_655
W1 Al7 2.5662(5) 4_655
W1 Al2 2.697(2) 13_656
W1 Al2 2.697(2) 2_654
W1 Al4 2.697(2) 4
W1 Al4 2.697(2) 9
W1 Al1 2.7272(18) 3_655
W1 Al1 2.7272(18) 8_655
W1 Al1 2.7272(18) 23_655
W1 Al1 2.7272(18) 18_656
W1 Gd1 3.5309(5) 14_556
Al1 Al6 2.7063(18) .
Al1 W1 2.7272(17) 4_665
Al1 Al2 2.739(2) 5_554
Al1 Al4 2.756(3) .
Al1 Al4 2.822(3) 3_665
Al1 Al7 2.833(3) 3
Al1 Al3 2.897(3) 3
Al1 Gd1 3.0681(18) 3
Al1 Gd1 3.3259(19) 4_665
Al2 W2 2.688(2) 2
Al2 W1 2.697(2) 13_656
Al2 Al1 2.739(2) 6
Al2 Al1 2.739(2) 20_556
Al2 Al3 2.758(4) 14_556
Al2 Al3 2.866(3) 6
Al2 Al3 2.866(2) 5
Al2 Al7 2.963(2) 16_556
Al2 Al7 2.963(2) 15_556
Al2 Gd1 3.419(3) 2_655
Al3 Al5 2.742(2) 15
Al3 Al5 2.742(2) 4
Al3 Al2 2.758(4) 14_556
Al3 Al2 2.866(2) 5_554
Al3 Al2 2.866(2) 6_554
Al3 Al1 2.897(3) 22
Al3 Al1 2.897(3) 4
Al3 Al3 2.995(3) 15
Al3 Al3 2.995(3) 16
Al3 Gd1 3.260(3) 13_655
Al4 W1 2.697(2) 3
Al4 Al1 2.756(3) 14_556
Al4 Al4 2.805(5) 8
Al4 W3 2.813(2) 14_556
Al4 Al6 2.813(2) 14_556
Al4 Al6 2.813(2) .
Al4 Al1 2.822(3) 17_566
Al4 Al1 2.822(3) 4_565
Al4 Gd1 3.0877(13) 3
Al4 Gd1 3.0877(13) 18_556
Al5 Al3 2.742(2) 3
Al5 Al3 2.742(2) 16
Al5 Al6 2.813(2) .
Al5 W3 2.813(2) 10_665
Al5 Al6 2.813(2) 10_665
Al5 Al5 2.851(4) 3_665
Al5 Al5 2.851(4) 4_565
Al5 Gd1 3.1018(4) 15_565
Al5 Gd1 3.1018(4) 4_665
Al5 Gd1 3.3992(5) 3
Al5 Gd1 3.3992(5) 16
Al6 Al1 2.7063(18) 4_565
Al6 Al1 2.7063(18) 3_665
Al6 Al4 2.813(2) 4_565
Al6 Al4 2.813(2) 3_665
Al6 Al5 2.813(2) 4_565
Al6 Al5 2.813(2) 3_665
Al6 Gd1 3.2536(5) 3
Al6 Gd1 3.2536(5) 1_565
Al6 Gd1 3.2536(5) 4_665
Al7 W1 2.5662(5) 4_665
Al7 W1 2.5662(5) 3_545
Al7 Al1 2.833(3) 9
Al7 Al1 2.833(3) 22
Al7 Al1 2.833(3) 4
Al7 Al1 2.833(3) 17_556
Al7 Al7 2.837(6) 4
Al7 Al7 2.837(6) 3
Al7 Al2 2.963(2) 6_554
Al7 Al2 2.963(2) 16_556
Al7 Al2 2.963(2) 5_554
Al7 Al2 2.963(2) 15_556
